data_2228014
loop_
_publ_author_name
'Li, Zhi-Feng'
'Wang, Chun-Xiang'

_publ_section_title
;
 Poly[\m~6~-adipato-diaquadi-\m~2~-oxalato-digadolinium(III)]
;
_journal_coeditor_code SU2209
_journal_issue 10
_journal_name_full 'Acta Crystallographica Section E'
_journal_page_first m1263
_journal_paper_doi 10.1107/S1600536810036111
_journal_volume 66
_journal_year 2010
_chemical_formula_iupac '[Gd2 (C6 H8 O4) (C2 O4)2 (H2 O)2]'
_chemical_formula_moiety 'C10 H12 Gd2 O14'
_chemical_formula_sum 'C10 H12 Gd2 O14'
_chemical_formula_weight 670.70
_chemical_name_systematic
;
Poly[\m~6~-adipato-diaquadi-\m~2~-oxalato-digadolinium(III)]
;
_space_group_IT_number 2
_symmetry_cell_setting triclinic
_symmetry_space_group_name_Hall '-P 1'
_symmetry_space_group_name_H-M 'P -1'
_atom_sites_solution_hydrogens geom
_atom_sites_solution_primary direct
_atom_sites_solution_secondary difmap
_audit_creation_method SHELXL-97
_cell_angle_alpha 104.759(10)
_cell_angle_beta 108.110(10)
_cell_angle_gamma 104.320(7)
_cell_formula_units_Z 1
_cell_length_a 6.815(4)
_cell_length_b 6.982(4)
_cell_length_c 8.997(7)
_cell_measurement_reflns_used 238
_cell_measurement_temperature 295(2)
_cell_measurement_theta_max 28.3
_cell_measurement_theta_min 2.6
_cell_volume 367.8(4)
_computing_cell_refinement 'SAINT (Bruker, 2004)'
_computing_data_collection 'APEX2 (Bruker, 2004)'
_computing_data_reduction 'SAINT (Bruker, 2004)'
_computing_molecular_graphics 'SHELXTL (Sheldrick, 2008)'
_computing_publication_material 'SHELXTL (Sheldrick, 2008)'
_computing_structure_refinement 'SHELXL97 (Sheldrick, 2008)'
_computing_structure_solution 'SHELXS97 (Sheldrick, 2008)'
_diffrn_ambient_temperature 295(2)
_diffrn_measured_fraction_theta_full 0.957
_diffrn_measured_fraction_theta_max 0.957
_diffrn_measurement_device_type 'Bruker SMART APEXII CCD area-detector'
_diffrn_measurement_method '\f and \w scans'
_diffrn_radiation_monochromator graphite
_diffrn_radiation_source 'fine-focus sealed tube'
_diffrn_radiation_type MoK\a
_diffrn_radiation_wavelength 0.71073
_diffrn_reflns_av_R_equivalents 0.0131
_diffrn_reflns_av_sigmaI/netI 0.0241
_diffrn_reflns_limit_h_max 8
_diffrn_reflns_limit_h_min -7
_diffrn_reflns_limit_k_max 8
_diffrn_reflns_limit_k_min -7
_diffrn_reflns_limit_l_max 10
_diffrn_reflns_limit_l_min -9
_diffrn_reflns_number 1751
_diffrn_reflns_theta_full 25.00
_diffrn_reflns_theta_max 25.00
_diffrn_reflns_theta_min 2.55
_exptl_absorpt_coefficient_mu 9.021
_exptl_absorpt_correction_T_max 0.491
_exptl_absorpt_correction_T_min 0.241
_exptl_absorpt_correction_type multi-scan
_exptl_absorpt_process_details '(SADABS; Sheldrick, 2003)'
_exptl_crystal_colour colorless
_exptl_crystal_density_diffrn 3.028
_exptl_crystal_density_method 'not measured'
_exptl_crystal_description plate
_exptl_crystal_F_000 312
_exptl_crystal_size_max 0.23
_exptl_crystal_size_mid 0.11
_exptl_crystal_size_min 0.08
_refine_diff_density_max 1.563
_refine_diff_density_min -1.406
_refine_ls_extinction_method none
_refine_ls_goodness_of_fit_ref 1.050
_refine_ls_hydrogen_treatment mixed
_refine_ls_matrix_type full
_refine_ls_number_parameters 127
_refine_ls_number_reflns 1236
_refine_ls_number_restraints 2
_refine_ls_restrained_S_all 1.050
_refine_ls_R_factor_all 0.0244
_refine_ls_R_factor_gt 0.0226
_refine_ls_shift/su_max 0.000
_refine_ls_shift/su_mean 0.000
_refine_ls_structure_factor_coef Fsqd
_refine_ls_weighting_details 'calc w=1/[\s^2^(Fo^2^)+(0.0451P)^2^] where P=(Fo^2^+2Fc^2^)/3'
_refine_ls_weighting_scheme calc
_refine_ls_wR_factor_gt 0.0584
_refine_ls_wR_factor_ref 0.0591
_reflns_number_gt 1157
_reflns_number_total 1236
_reflns_threshold_expression I>2\s(I)
_cod_data_source_file su2209.cif
_cod_data_source_block I
_cod_database_code 2228014
_cod_database_fobs_code 2228014

loop_
_symmetry_equiv_pos_as_xyz
'x, y, z'
'-x, -y, -z'

loop_
_atom_site_type_symbol
_atom_site_label
_atom_site_fract_x
_atom_site_fract_y
_atom_site_fract_z
_atom_site_U_iso_or_equiv
_atom_site_adp_type
_atom_site_calc_flag
_atom_site_refinement_flags
_atom_site_occupancy
_atom_site_disorder_assembly
_atom_site_disorder_group
Gd Gd 0.15528(4) 0.34583(3) 0.36187(3) 0.01206(12) Uani d . 1 . .
O O1 0.1523(6) 0.5226(6) 0.6494(4) 0.0175(8) Uani d . 1 . .
O O2 0.4788(6) 0.5964(5) 0.6393(4) 0.0156(8) Uani d . 1 . .
O O3 0.2680(6) 0.1539(6) 0.5394(4) 0.0168(8) Uani d . 1 . .
O O4 0.1538(6) -0.0817(6) 0.6500(5) 0.0191(8) Uani d . 1 . .
O O5 -0.0130(7) 0.2517(6) 0.0669(4) 0.0191(8) Uani d . 1 . .
O O6 -0.1324(7) 0.0169(6) -0.1924(5) 0.0210(9) Uani d . 1 . .
O O7 0.2703(7) 0.6881(6) 0.3356(5) 0.0218(9) Uani d D 1 . .
H H7A 0.403(5) 0.763(10) 0.370(8) 0.033 Uiso d D 1 . .
H H7B 0.218(12) 0.757(10) 0.281(8) 0.033 Uiso d D 1 . .
C C1 0.3614(9) 0.6107(8) 0.7255(7) 0.0144(11) Uani d . 1 . .
C C2 0.4651(10) 0.7225(9) 0.9107(7) 0.0193(12) Uani d . 1 . .
H H2A 0.4012 0.8285 0.9405 0.023 Uiso calc PR 0.75 A 1
H H2B 0.6218 0.7953 0.9448 0.023 Uiso calc PR 0.75 A 1
H H2C 0.3517 0.7421 0.9503 0.023 Uiso d PR 0.25 A 2
H H2D 0.5696 0.8616 0.9373 0.023 Uiso d PR 0.25 A 2
C C3A 0.4343(15) 0.5720(14) 1.0070(10) 0.0262(17) Uani d P 0.75 . 1
H H3A1 0.4800 0.6550 1.1242 0.031 Uiso calc PR 0.75 . 1
H H3A2 0.2790 0.4864 0.9633 0.031 Uiso calc PR 0.75 . 1
C C3B 0.588(4) 0.598(4) 1.005(3) 0.0262(17) Uani d P 0.25 . 2
H H3B1 0.6830 0.5544 0.9531 0.031 Uiso calc PR 0.25 . 2
H H3B2 0.6791 0.6879 1.1213 0.031 Uiso calc PR 0.25 . 2
C C4 0.1222(8) 0.0203(8) 0.5547(6) 0.0140(11) Uani d . 1 . .
C C5 -0.0433(9) 0.0774(8) -0.0367(7) 0.0143(11) Uani d . 1 . .

loop_
_atom_site_aniso_label
_atom_site_aniso_U_11
_atom_site_aniso_U_22
_atom_site_aniso_U_33
_atom_site_aniso_U_12
_atom_site_aniso_U_13
_atom_site_aniso_U_23
Gd 0.00971(18) 0.01274(17) 0.00989(17) 0.00183(12) 0.00225(12) 0.00217(11)
O1 0.016(2) 0.0173(19) 0.0148(19) 0.0059(16) 0.0033(16) 0.0017(16)
O2 0.013(2) 0.0160(19) 0.0132(19) 0.0034(16) 0.0050(16) 0.0007(15)
O3 0.011(2) 0.0182(19) 0.0161(19) 0.0011(16) 0.0029(16) 0.0050(16)
O4 0.013(2) 0.021(2) 0.020(2) 0.0031(17) 0.0015(16) 0.0105(17)
O5 0.021(2) 0.018(2) 0.0131(19) 0.0066(17) 0.0035(16) 0.0023(16)
O6 0.027(2) 0.021(2) 0.014(2) 0.0086(18) 0.0061(18) 0.0053(17)
O7 0.017(2) 0.020(2) 0.029(2) 0.0045(18) 0.0081(19) 0.0134(18)
C1 0.016(3) 0.011(2) 0.013(3) 0.006(2) 0.002(2) 0.005(2)
C2 0.015(3) 0.020(3) 0.018(3) 0.003(2) 0.006(2) 0.003(2)
C3A 0.026(4) 0.037(4) 0.016(4) 0.013(4) 0.009(3) 0.007(4)
C3B 0.026(4) 0.037(4) 0.016(4) 0.013(4) 0.009(3) 0.007(4)
C4 0.009(3) 0.016(3) 0.012(3) 0.003(2) 0.002(2) 0.001(2)
C5 0.008(3) 0.016(3) 0.016(3) 0.001(2) 0.004(2) 0.003(2)

loop_
_atom_type_symbol
_atom_type_description
_atom_type_scat_dispersion_real
_atom_type_scat_dispersion_imag
_atom_type_scat_source
C C 0.0033 0.0016 'International Tables Vol C Tables 4.2.6.8 and 6.1.1.4'
H H 0.0000 0.0000 'International Tables Vol C Tables 4.2.6.8 and 6.1.1.4'
Gd Gd -0.1653 3.9035 'International Tables Vol C Tables 4.2.6.8 and 6.1.1.4'
O O 0.0106 0.0060 'International Tables Vol C Tables 4.2.6.8 and 6.1.1.4'

loop_
_geom_angle_atom_site_label_1
_geom_angle_atom_site_label_2
_geom_angle_atom_site_label_3
_geom_angle_site_symmetry_1
_geom_angle_site_symmetry_3
_geom_angle
_geom_angle_publ_flag
O5 Gd O4 . 2_556 89.95(13) ?
O5 Gd O3 . . 133.53(13) ?
O4 Gd O3 2_556 . 68.29(13) ?
O5 Gd O7 . . 78.95(14) ?
O4 Gd O7 2_556 . 142.92(13) ?
O3 Gd O7 . . 141.60(14) ?
O5 Gd O2 . 2_666 92.50(13) ?
O4 Gd O2 2_556 2_666 142.01(12) ?
O3 Gd O2 . 2_666 83.07(12) ?
O7 Gd O2 . 2_666 74.35(13) ?
O5 Gd O1 . 2_566 81.91(12) ?
O4 Gd O1 2_556 2_566 69.18(13) ?
O3 Gd O1 . 2_566 122.76(12) ?
O7 Gd O1 . 2_566 74.25(14) ?
O2 Gd O1 2_666 2_566 148.60(13) ?
O5 Gd O6 . 2 65.44(13) ?
O4 Gd O6 2_556 2 70.90(14) ?
O3 Gd O6 . 2 68.66(13) ?
O7 Gd O6 . 2 131.77(14) ?
O2 Gd O6 2_666 2 75.79(13) ?
O1 Gd O6 2_566 2 127.57(13) ?
O5 Gd O2 . . 147.43(13) ?
O4 Gd O2 2_556 . 122.50(13) ?
O3 Gd O2 . . 69.27(13) ?
O7 Gd O2 . . 73.02(13) ?
O2 Gd O2 2_666 . 64.38(14) ?
O1 Gd O2 2_566 . 105.56(12) ?
O6 Gd O2 2 . 124.28(12) ?
O5 Gd O1 . . 147.09(13) ?
O4 Gd O1 2_556 . 80.01(13) ?
O3 Gd O1 . . 71.21(13) ?
O7 Gd O1 . . 90.34(13) ?
O2 Gd O1 2_666 . 114.63(12) ?
O1 Gd O1 2_566 . 65.20(14) ?
O6 Gd O1 2 . 136.78(12) ?
O2 Gd O1 . . 50.45(12) ?
O5 Gd C1 . . 159.72(13) ?
O4 Gd C1 2_556 . 100.86(14) ?
O3 Gd C1 . . 66.75(14) ?
O7 Gd C1 . . 82.15(15) ?
O2 Gd C1 2_666 . 89.45(14) ?
O1 Gd C1 2_566 . 85.94(14) ?
O6 Gd C1 2 . 134.31(13) ?
O2 Gd C1 . . 25.31(13) ?
O1 Gd C1 . . 25.21(14) ?
C1 O1 Gd . 2_566 133.0(3) ?
C1 O1 Gd . . 95.4(3) ?
Gd O1 Gd 2_566 . 114.80(14) ?
C1 O2 Gd . 2_666 147.7(3) ?
C1 O2 Gd . . 95.5(3) ?
Gd O2 Gd 2_666 . 115.62(14) ?
C4 O3 Gd . . 118.6(3) ?
C4 O4 Gd . 2_556 119.1(3) ?
C5 O5 Gd . . 123.7(3) ?
C5 O6 Gd . 2 117.9(3) ?
Gd O7 H7A . . 122(5) ?
Gd O7 H7B . . 139(5) ?
H7A O7 H7B . . 97(7) ?
O1 C1 O2 . . 118.3(5) ?
O1 C1 C2 . . 120.4(5) ?
O2 C1 C2 . . 121.2(5) ?
O1 C1 Gd . . 59.4(3) ?
O2 C1 Gd . . 59.1(3) ?
C2 C1 Gd . . 174.0(4) ?
C1 C2 C3A . . 112.9(5) ?
C1 C2 C3B . . 112.6(10) ?
C1 C2 H2A . . 109.0 ?
C3A C2 H2A . . 109.0 ?
C3B C2 H2A . . 135.3 ?
C1 C2 H2B . . 109.0 ?
C3A C2 H2B . . 109.0 ?
C3B C2 H2B . . 73.4 ?
H2A C2 H2B . . 107.8 ?
C1 C2 H2C . . 109.1 ?
C3A C2 H2C . . 73.3 ?
C3B C2 H2C . . 109.1 ?
H2B C2 H2C . . 136.9 ?
C1 C2 H2D . . 109.1 ?
C3A C2 H2D . . 134.9 ?
C3B C2 H2D . . 109.1 ?
H2C C2 H2D . . 107.8 ?
C3A C3A C2 2_667 . 112.2(8) ?
C3A C3A H2C 2_667 . 148.3 ?
C3A C3A H3A1 2_667 . 109.2 ?
C2 C3A H3A1 . . 109.2 ?
H2C C3A H3A1 . . 91.7 ?
C3A C3A H3A2 2_667 . 109.2 ?
C2 C3A H3A2 . . 109.2 ?
H2C C3A H3A2 . . 85.5 ?
H3A1 C3A H3A2 . . 107.9 ?
C3B C3B C2 2_667 . 108(2) ?
C3B C3B H3B1 2_667 . 110.1 ?
C2 C3B H3B1 . . 110.1 ?
C3B C3B H3B2 2_667 . 110.1 ?
C2 C3B H3B2 . . 110.1 ?
H3B1 C3B H3B2 . . 108.4 ?
O4 C4 O3 . . 126.3(5) ?
O4 C4 C4 . 2_556 117.1(6) ?
O3 C4 C4 . 2_556 116.6(6) ?
O6 C5 O5 . . 127.0(5) ?
O6 C5 C5 . 2 116.6(6) ?
O5 C5 C5 . 2 116.4(6) ?

loop_
_geom_bond_atom_site_label_1
_geom_bond_atom_site_label_2
_geom_bond_site_symmetry_2
_geom_bond_distance
_geom_bond_publ_flag
Gd O1 . 2.575(4) no
Gd O1 2_566 2.473(4) no
Gd O2 . 2.569(4) no
Gd O2 2_666 2.430(4) no
Gd O3 . 2.403(4) no
Gd O4 2_556 2.385(4) no
Gd O5 . 2.374(4) no
Gd O6 2 2.540(4) no
Gd O7 . 2.420(4) no
O1 C1 . 1.274(7) ?
O2 C1 . 1.279(6) ?
O3 C4 . 1.252(7) ?
O4 C4 . 1.249(6) ?
O5 C5 . 1.253(6) ?
O6 C5 . 1.246(7) ?
O7 H7A . 0.84(6) ?
O7 H7B . 0.83(7) ?
C1 C2 . 1.489(8) ?
C2 C3A . 1.538(10) ?
C2 C3B . 1.57(3) ?
C2 H2A . 0.9700 ?
C2 H2B . 0.9700 ?
C2 H2C . 0.9700 ?
C2 H2D . 0.9700 ?
C3A C3A 2_667 1.510(16) ?
C3A H3A1 . 0.9700 ?
C3A H3A2 . 0.9700 ?
C3B C3B 2_667 1.54(5) ?
C3B H3B1 . 0.9700 ?
C3B H3B2 . 0.9700 ?
C4 C4 2_556 1.558(10) ?
C5 C5 2 1.546(10) ?

loop_
_geom_hbond_atom_site_label_D
_geom_hbond_atom_site_label_H
_geom_hbond_atom_site_label_A
_geom_hbond_site_symmetry_D
_geom_hbond_site_symmetry_H
_geom_hbond_site_symmetry_A
_geom_hbond_distance_DH
_geom_hbond_distance_HA
_geom_hbond_distance_DA
_geom_hbond_angle_DHA
_geom_hbond_publ_flag
O7 H7A O3 . . 2_666 0.84(6) 2.00(5) 2.799(4) 160 yes
O7 H7B O6 . . 2_565 0.83(7) 2.07(7) 2.888(5) 168 yes

loop_
_geom_torsion_atom_site_label_1
_geom_torsion_atom_site_label_2
_geom_torsion_atom_site_label_3
_geom_torsion_atom_site_label_4
_geom_torsion_site_symmetry_1
_geom_torsion_site_symmetry_2
_geom_torsion_site_symmetry_3
_geom_torsion_site_symmetry_4
_geom_torsion
_geom_torsion_publ_flag
O5 Gd O1 C1 . . . . -140.5(3) ?
O4 Gd O1 C1 2_556 . . . 145.4(3) ?
O3 Gd O1 C1 . . . . 75.1(3) ?
O7 Gd O1 C1 . . . . -70.5(3) ?
O2 Gd O1 C1 2_666 . . . 2.4(3) ?
O1 Gd O1 C1 2_566 . . . -143.0(4) ?
O6 Gd O1 C1 2 . . . 97.7(3) ?
O2 Gd O1 C1 . . . . -3.1(3) ?
O5 Gd O1 Gd . . . 2_566 2.5(3) ?
O4 Gd O1 Gd 2_556 . . 2_566 -71.57(16) ?
O3 Gd O1 Gd . . . 2_566 -141.88(18) ?
O7 Gd O1 Gd . . . 2_566 72.44(17) ?
O2 Gd O1 Gd 2_666 . . 2_566 145.34(15) ?
O1 Gd O1 Gd 2_566 . . 2_566 -0.001(2) ?
O6 Gd O1 Gd 2 . . 2_566 -119.29(18) ?
O2 Gd O1 Gd . . . 2_566 139.9(2) ?
C1 Gd O1 Gd . . . 2_566 143.0(4) ?
O5 Gd O2 C1 . . . . 139.9(3) ?
O4 Gd O2 C1 2_556 . . . -34.5(3) ?
O3 Gd O2 C1 . . . . -79.2(3) ?
O7 Gd O2 C1 . . . . 108.2(3) ?
O2 Gd O2 C1 2_666 . . . -171.4(4) ?
O1 Gd O2 C1 2_566 . . . 40.5(3) ?
O6 Gd O2 C1 2 . . . -122.4(3) ?
O1 Gd O2 C1 . . . . 3.1(3) ?
O5 Gd O2 Gd . . . 2_666 -48.6(3) ?
O4 Gd O2 Gd 2_556 . . 2_666 136.96(15) ?
O3 Gd O2 Gd . . . 2_666 92.21(16) ?
O7 Gd O2 Gd . . . 2_666 -80.42(17) ?
O2 Gd O2 Gd 2_666 . . 2_666 0.0 ?
O1 Gd O2 Gd 2_566 . . 2_666 -148.11(15) ?
O6 Gd O2 Gd 2 . . 2_666 49.0(2) ?
O1 Gd O2 Gd . . . 2_666 174.5(2) ?
C1 Gd O2 Gd . . . 2_666 171.4(4) ?
O5 Gd O3 C4 . . . . -72.7(4) ?
O4 Gd O3 C4 2_556 . . . -5.0(4) ?
O7 Gd O3 C4 . . . . 146.7(3) ?
O2 Gd O3 C4 2_666 . . . -159.5(4) ?
O1 Gd O3 C4 2_566 . . . 39.7(4) ?
O6 Gd O3 C4 2 . . . -82.1(4) ?
O2 Gd O3 C4 . . . . 135.3(4) ?
O1 Gd O3 C4 . . . . 81.5(4) ?
C1 Gd O3 C4 . . . . 108.1(4) ?
O4 Gd O5 C5 2_556 . . . -67.3(4) ?
O3 Gd O5 C5 . . . . -8.0(5) ?
O7 Gd O5 C5 . . . . 148.3(4) ?
O2 Gd O5 C5 2_666 . . . 74.8(4) ?
O1 Gd O5 C5 2_566 . . . -136.2(4) ?
O6 Gd O5 C5 2 . . . 1.7(4) ?
O2 Gd O5 C5 . . . . 117.5(4) ?
O1 Gd O5 C5 . . . . -138.6(4) ?
C1 Gd O5 C5 . . . . 170.0(4) ?
Gd O1 C1 O2 2_566 . . . -126.2(4) ?
Gd O1 C1 O2 . . . . 5.5(5) ?
Gd O1 C1 C2 2_566 . . . 55.3(6) ?
Gd O1 C1 C2 . . . . -173.1(4) ?
Gd O1 C1 Gd 2_566 . . . -131.6(4) ?
Gd O2 C1 O1 2_666 . . . -170.9(4) ?
Gd O2 C1 O1 . . . . -5.5(5) ?
Gd O2 C1 C2 2_666 . . . 7.6(9) ?
Gd O2 C1 C2 . . . . 173.0(4) ?
Gd O2 C1 Gd 2_666 . . . -165.4(6) ?
O5 Gd C1 O1 . . . . 86.4(5) ?
O4 Gd C1 O1 2_556 . . . -34.7(3) ?
O3 Gd C1 O1 . . . . -95.2(3) ?
O7 Gd C1 O1 . . . . 107.9(3) ?
O2 Gd C1 O1 2_666 . . . -177.9(3) ?
O1 Gd C1 O1 2_566 . . . 33.2(3) ?
O6 Gd C1 O1 2 . . . -108.5(3) ?
O2 Gd C1 O1 . . . . 174.4(5) ?
O5 Gd C1 O2 . . . . -88.0(5) ?
O4 Gd C1 O2 2_556 . . . 150.9(3) ?
O3 Gd C1 O2 . . . . 90.4(3) ?
O7 Gd C1 O2 . . . . -66.5(3) ?
O2 Gd C1 O2 2_666 . . . 7.7(3) ?
O1 Gd C1 O2 2_566 . . . -141.2(3) ?
O6 Gd C1 O2 2 . . . 77.1(3) ?
O1 Gd C1 O2 . . . . -174.4(5) ?
O1 C1 C2 C3A . . . . 66.3(7) ?
Gd O4 C4 O3 2_556 . . . -175.4(4) ?
Gd O4 C4 C4 2_556 . . 2_556 5.3(7) ?
Gd O3 C4 O4 . . . . -175.0(4) ?
Gd O3 C4 C4 . . . 2_556 4.3(7) ?
Gd O6 C5 O5 2 . . . 178.4(4) ?
Gd O6 C5 C5 2 . . 2 -0.3(7) ?
Gd O5 C5 O6 . . . . 179.1(4) ?
Gd O5 C5 C5 . . . 2 -2.1(8) ?
